data_7711751
loop_
_publ_author_name
'Hogarth, Graeme'
'Al-Jibori, Subhi A.'
'Al-Janabi, Ahmed'
'Irzoqi, Ahmed A.'
'Basak-Modi, Sucharita'
'Orton, Georgia'
'Ghosh, Shishir'
'Wagner, Christoph'
'Abdullah, Ali I. A.'

_publ_section_title
;
 Palladium(II) ortho-cyano-aminothiophenolate (ocap) complexes
;
_journal_name_full 'Dalton Transactions'
_journal_paper_doi 10.1039/D2DT02681C
_journal_year 2022
_chemical_formula_sum 'C34 H23 Cl11 Hg N6 Pd S'
_chemical_formula_weight 1244.58
_space_group_IT_number 14
_space_group_name_Hall '-P 2yn'
_space_group_name_H-M_alt 'P 1 21/n 1'
_symmetry_cell_setting monoclinic
_symmetry_space_group_name_H-M 'P 1 21/n 1'
_atom_sites_solution_hydrogens geom
_atom_sites_solution_primary heavy
_atom_sites_solution_secondary difmap
_audit_creation_method SHELXL-97
_audit_update_record
;
2021-10-06 deposited with the CCDC.	2022-11-10 downloaded from the CCDC.
;
_cell_angle_alpha 90.00
_cell_angle_beta 97.025(4)
_cell_angle_gamma 90.00
_cell_formula_units_Z 4
_cell_length_a 13.321(3)
_cell_length_b 12.444(3)
_cell_length_c 24.332(6)
_cell_measurement_reflns_used 168
_cell_measurement_temperature 150(2)
_cell_measurement_theta_max 32
_cell_measurement_theta_min 6
_cell_volume 4003.2(16)
_computing_cell_refinement 'Bruker SAINT'
_computing_data_collection 'Bruker SMART'
_computing_data_reduction 'Bruker SAINT'
_computing_structure_refinement 'SHELXL-97 (Sheldrick, 1997)'
_computing_structure_solution 'SHELXS-97 (Sheldrick, 1990)'
_diffrn_ambient_temperature 150(2)
_diffrn_measured_fraction_theta_full 0.993
_diffrn_measured_fraction_theta_max 0.918
_diffrn_measurement_device_type 'Bruker SMART 1K CCD diffractometer'
_diffrn_measurement_method '\w rotation with narrow frames'
_diffrn_radiation_monochromator graphite
_diffrn_radiation_source 'fine-focus sealed tube'
_diffrn_radiation_type MoK\a
_diffrn_radiation_wavelength 0.71073
_diffrn_reflns_av_R_equivalents 0.0819
_diffrn_reflns_av_sigmaI/netI 0.1152
_diffrn_reflns_limit_h_max 17
_diffrn_reflns_limit_h_min -17
_diffrn_reflns_limit_k_max 16
_diffrn_reflns_limit_k_min -15
_diffrn_reflns_limit_l_max 32
_diffrn_reflns_limit_l_min -32
_diffrn_reflns_number 32724
_diffrn_reflns_theta_full 26.00
_diffrn_reflns_theta_max 28.50
_diffrn_reflns_theta_min 3.01
_exptl_absorpt_coefficient_mu 5.103
_exptl_absorpt_correction_T_max 0.5149
_exptl_absorpt_correction_T_min 0.3739
_exptl_absorpt_correction_type multi-scan
_exptl_crystal_colour red
_exptl_crystal_density_diffrn 2.065
_exptl_crystal_density_method 'not measured'
_exptl_crystal_description block
_exptl_crystal_F_000 2392
_exptl_crystal_size_max 0.24
_exptl_crystal_size_mid 0.22
_exptl_crystal_size_min 0.15
_refine_diff_density_max 1.557
_refine_diff_density_min -1.924
_refine_diff_density_rms 0.143
_refine_ls_extinction_coef 0.00003(4)
_refine_ls_extinction_expression Fc^*^=kFc[1+0.001xFc^2^\l^3^/sin(2\q)]^-1/4^
_refine_ls_extinction_method SHELXL
_refine_ls_goodness_of_fit_ref 0.798
_refine_ls_hydrogen_treatment constr
_refine_ls_matrix_type full
_refine_ls_number_parameters 488
_refine_ls_number_reflns 9331
_refine_ls_number_restraints 0
_refine_ls_restrained_S_all 0.798
_refine_ls_R_factor_all 0.0755
_refine_ls_R_factor_gt 0.0387
_refine_ls_shift/su_max 0.002
_refine_ls_shift/su_mean 0.000
_refine_ls_structure_factor_coef Fsqd
_refine_ls_weighting_details 'calc w=1/[\s^2^(Fo^2^)+(0.0227P)^2^+0.0000P] where P=(Fo^2^+2Fc^2^)/3'
_refine_ls_weighting_scheme calc
_refine_ls_wR_factor_gt 0.0609
_refine_ls_wR_factor_ref 0.0655
_reflns_number_gt 5356
_reflns_number_total 9331
_reflns_threshold_expression I>2\s(I)
_cod_data_source_file d2dt02681c2.cif
_cod_data_source_block str0963
_cod_original_cell_volume 4003.3(16)
_cod_original_sg_symbol_H-M P2(1)/n
_cod_database_code 7711751

loop_
_symmetry_equiv_pos_as_xyz
'x, y, z'
'-x+1/2, y+1/2, -z+1/2'
'-x, -y, -z'
'x-1/2, -y-1/2, z-1/2'

loop_
_atom_site_label
_atom_site_type_symbol
_atom_site_fract_x
_atom_site_fract_y
_atom_site_fract_z
_atom_site_U_iso_or_equiv
_atom_site_adp_type
_atom_site_occupancy
_atom_site_symmetry_multiplicity
_atom_site_calc_flag
_atom_site_refinement_flags
_atom_site_disorder_assembly
_atom_site_disorder_group
Hg1 Hg 0.719077(15) 0.317758(16) 0.573041(9) 0.03132(7) Uani 1 1 d . . .
Pd1 Pd 0.88746(3) 0.49955(3) 0.525442(15) 0.02420(10) Uani 1 1 d . . .
S1 S 0.90900(9) 0.33167(10) 0.55716(5) 0.0264(3) Uani 1 1 d . . .
N1 N 0.8785(3) 0.4295(3) 0.45018(16) 0.0238(9) Uani 1 1 d . . .
N2 N 0.8465(3) 0.5334(3) 0.36376(18) 0.0370(11) Uani 1 1 d . . .
N3 N 0.8535(3) 0.6597(3) 0.50673(16) 0.0243(9) Uani 1 1 d . . .
N4 N 0.8963(3) 0.5588(3) 0.60303(16) 0.0276(10) Uani 1 1 d . . .
N5 N 0.6561(3) 0.3601(3) 0.47868(16) 0.0264(10) Uani 1 1 d . . .
N6 N 0.6517(3) 0.4981(3) 0.56449(17) 0.0265(10) Uani 1 1 d . . .
C1 C 0.8618(4) 0.4829(4) 0.4038(2) 0.0267(12) Uani 1 1 d . . .
C2 C 0.8947(3) 0.3184(4) 0.44625(19) 0.0247(11) Uani 1 1 d . . .
C3 C 0.8955(3) 0.2654(4) 0.3969(2) 0.0271(12) Uani 1 1 d . . .
H3A H 0.8858 0.3043 0.3631 0.033 Uiso 1 1 calc R . .
C4 C 0.9102(3) 0.1565(4) 0.3963(2) 0.0337(13) Uani 1 1 d . . .
H4A H 0.9115 0.1206 0.3620 0.040 Uiso 1 1 calc R . .
C5 C 0.9231(4) 0.0987(4) 0.4447(2) 0.0321(13) Uani 1 1 d . . .
H5A H 0.9329 0.0231 0.4441 0.038 Uiso 1 1 calc R . .
C6 C 0.9218(3) 0.1516(4) 0.4939(2) 0.0284(12) Uani 1 1 d . . .
H6A H 0.9312 0.1127 0.5278 0.034 Uiso 1 1 calc R . .
C7 C 0.9070(3) 0.2614(4) 0.4946(2) 0.0230(11) Uani 1 1 d . . .
C8 C 0.8335(3) 0.7100(4) 0.4591(2) 0.0319(13) Uani 1 1 d . . .
H8A H 0.8400 0.6722 0.4258 0.038 Uiso 1 1 calc R . .
C9 C 0.8031(4) 0.8168(4) 0.4561(2) 0.0373(14) Uani 1 1 d . . .
H9A H 0.7871 0.8502 0.4210 0.045 Uiso 1 1 calc R . .
C10 C 0.7961(4) 0.8736(4) 0.5030(2) 0.0385(14) Uani 1 1 d . . .
H10A H 0.7747 0.9465 0.5009 0.046 Uiso 1 1 calc R . .
C11 C 0.8201(4) 0.8250(4) 0.5534(2) 0.0323(13) Uani 1 1 d . . .
C12 C 0.8134(4) 0.8776(4) 0.6052(2) 0.0382(14) Uani 1 1 d . . .
H12A H 0.7927 0.9506 0.6056 0.046 Uiso 1 1 calc R . .
C13 C 0.8357(4) 0.8255(4) 0.6525(2) 0.0432(15) Uani 1 1 d . . .
H13A H 0.8313 0.8627 0.6862 0.052 Uiso 1 1 calc R . .
C14 C 0.8659(4) 0.7168(4) 0.6546(2) 0.0331(13) Uani 1 1 d . . .
C15 C 0.8903(4) 0.6593(4) 0.7036(2) 0.0379(14) Uani 1 1 d . . .
H15A H 0.8876 0.6929 0.7384 0.045 Uiso 1 1 calc R . .
C16 C 0.9179(4) 0.5552(4) 0.7008(2) 0.0421(15) Uani 1 1 d . . .
H16A H 0.9352 0.5149 0.7338 0.050 Uiso 1 1 calc R . .
C17 C 0.9208(4) 0.5077(4) 0.6498(2) 0.0339(13) Uani 1 1 d . . .
H17A H 0.9415 0.4348 0.6486 0.041 Uiso 1 1 calc R . .
C18 C 0.8479(3) 0.7172(4) 0.5539(2) 0.0265(12) Uani 1 1 d . . .
C19 C 0.8707(3) 0.6633(4) 0.6050(2) 0.0265(12) Uani 1 1 d . . .
C20 C 0.6605(3) 0.2952(4) 0.4369(2) 0.0307(13) Uani 1 1 d . . .
H20A H 0.6818 0.2233 0.4443 0.037 Uiso 1 1 calc R . .
C21 C 0.6357(4) 0.3261(4) 0.3822(2) 0.0347(13) Uani 1 1 d . . .
H21A H 0.6396 0.2759 0.3531 0.042 Uiso 1 1 calc R . .
C22 C 0.6064(4) 0.4265(4) 0.3707(2) 0.0360(14) Uani 1 1 d . . .
H22A H 0.5896 0.4483 0.3333 0.043 Uiso 1 1 calc R . .
C23 C 0.6002(3) 0.5005(4) 0.4138(2) 0.0294(12) Uani 1 1 d . . .
C24 C 0.5675(4) 0.6075(4) 0.4047(2) 0.0348(14) Uani 1 1 d . . .
H24A H 0.5487 0.6330 0.3681 0.042 Uiso 1 1 calc R . .
C25 C 0.5632(4) 0.6724(4) 0.4477(2) 0.0385(14) Uani 1 1 d . . .
H25A H 0.5400 0.7440 0.4410 0.046 Uiso 1 1 calc R . .
C26 C 0.5920(3) 0.6392(4) 0.5036(2) 0.0285(12) Uani 1 1 d . . .
C27 C 0.5891(4) 0.7067(4) 0.5494(2) 0.0370(14) Uani 1 1 d . . .
H27A H 0.5681 0.7794 0.5446 0.044 Uiso 1 1 calc R . .
C28 C 0.6165(4) 0.6667(4) 0.6005(2) 0.0369(14) Uani 1 1 d . . .
H28A H 0.6139 0.7109 0.6321 0.044 Uiso 1 1 calc R . .
C29 C 0.6481(4) 0.5628(4) 0.6067(2) 0.0331(13) Uani 1 1 d . . .
H29A H 0.6683 0.5363 0.6430 0.040 Uiso 1 1 calc R . .
C30 C 0.6275(3) 0.4628(4) 0.4675(2) 0.0264(12) Uani 1 1 d . . .
C31 C 0.6238(3) 0.5349(4) 0.5133(2) 0.0256(12) Uani 1 1 d . . .
C40 C 0.5053(4) 0.0404(4) 0.6209(2) 0.0402(14) Uani 1 1 d . . .
H40A H 0.5575 0.0895 0.6085 0.048 Uiso 1 1 calc R . .
C41 C 0.2678(4) 0.3397(4) 0.7355(2) 0.0499(16) Uani 1 1 d . . .
H41A H 0.2398 0.3628 0.6974 0.060 Uiso 1 1 calc R . .
C42 C 0.9024(4) 0.1570(4) 0.7001(2) 0.0488(16) Uani 1 1 d . . .
H42A H 0.8433 0.1898 0.6768 0.059 Uiso 1 1 calc R . .
Cl1 Cl 0.68842(11) 0.12373(10) 0.55068(6) 0.0443(4) Uani 1 1 d . . .
Cl2 Cl 0.69410(11) 0.31980(12) 0.67257(6) 0.0524(4) Uani 1 1 d . . .
Cl3 Cl 0.43253(12) 0.11415(11) 0.66251(6) 0.0487(4) Uani 1 1 d . . .
Cl4 Cl 0.43199(12) -0.00857(12) 0.56278(6) 0.0550(4) Uani 1 1 d . . .
Cl5 Cl 0.56706(13) -0.06318(12) 0.65833(6) 0.0649(5) Uani 1 1 d . . .
Cl6 Cl 0.39730(12) 0.36630(14) 0.74504(6) 0.0626(5) Uani 1 1 d . . .
Cl7 Cl 0.24817(14) 0.20218(13) 0.74171(8) 0.0724(5) Uani 1 1 d . . .
Cl8 Cl 0.20559(12) 0.41020(11) 0.78312(7) 0.0560(4) Uani 1 1 d . . .
Cl9 Cl 0.96722(14) 0.25699(12) 0.74024(7) 0.0698(5) Uani 1 1 d . . .
Cl10 Cl 0.98182(13) 0.09761(12) 0.65726(6) 0.0582(4) Uani 1 1 d . . .
Cl11 Cl 0.85924(15) 0.06048(13) 0.74339(7) 0.0745(5) Uani 1 1 d . . .

loop_
_atom_site_aniso_label
_atom_site_aniso_U_11
_atom_site_aniso_U_22
_atom_site_aniso_U_33
_atom_site_aniso_U_23
_atom_site_aniso_U_13
_atom_site_aniso_U_12
Hg1 0.03203(12) 0.02857(12) 0.03362(12) 0.00386(11) 0.00511(9) 0.00256(11)
Pd1 0.0234(2) 0.0225(2) 0.0263(2) -0.00083(18) 0.00147(16) -0.00044(17)
S1 0.0269(7) 0.0247(7) 0.0272(7) 0.0002(6) 0.0019(5) 0.0013(6)
N1 0.024(2) 0.024(2) 0.024(2) 0.0048(19) 0.0038(18) -0.0031(18)
N2 0.042(3) 0.036(3) 0.032(3) 0.005(2) 0.002(2) -0.002(2)
N3 0.020(2) 0.022(2) 0.030(2) -0.0003(19) -0.0001(18) -0.0008(17)
N4 0.025(2) 0.023(2) 0.034(3) -0.002(2) -0.001(2) -0.0033(19)
N5 0.023(2) 0.027(2) 0.028(3) 0.001(2) 0.0001(19) -0.0001(19)
N6 0.018(2) 0.026(2) 0.037(3) -0.001(2) 0.0085(19) -0.0021(19)
C1 0.024(3) 0.022(3) 0.034(3) -0.007(3) 0.004(2) -0.004(2)
C2 0.018(3) 0.029(3) 0.028(3) -0.003(3) 0.003(2) -0.005(2)
C3 0.027(3) 0.027(3) 0.026(3) 0.000(2) -0.001(2) 0.000(2)
C4 0.027(3) 0.035(4) 0.038(3) -0.013(3) 0.004(2) -0.001(2)
C5 0.031(3) 0.024(3) 0.041(4) -0.003(3) 0.004(3) 0.003(2)
C6 0.028(3) 0.036(3) 0.022(3) 0.006(2) 0.007(2) 0.001(2)
C7 0.015(3) 0.022(3) 0.032(3) -0.005(2) 0.002(2) -0.006(2)
C8 0.025(3) 0.029(3) 0.040(3) 0.004(3) -0.002(2) -0.004(2)
C9 0.034(3) 0.028(3) 0.047(4) 0.017(3) -0.007(3) -0.001(3)
C10 0.031(3) 0.023(3) 0.060(4) 0.000(3) 0.000(3) 0.001(3)
C11 0.027(3) 0.026(3) 0.043(3) 0.000(3) 0.002(2) -0.006(3)
C12 0.033(3) 0.025(3) 0.057(4) -0.010(3) 0.005(3) 0.002(3)
C13 0.046(4) 0.033(3) 0.051(4) -0.021(3) 0.007(3) -0.007(3)
C14 0.025(3) 0.033(3) 0.041(4) -0.009(3) 0.006(3) -0.003(2)
C15 0.044(3) 0.038(4) 0.032(3) -0.014(3) 0.008(3) -0.005(3)
C16 0.057(4) 0.046(4) 0.023(3) -0.001(3) 0.003(3) -0.003(3)
C17 0.030(3) 0.038(3) 0.033(3) -0.005(3) 0.001(2) -0.002(3)
C18 0.016(3) 0.021(3) 0.043(3) 0.001(2) 0.003(2) -0.004(2)
C19 0.021(3) 0.020(3) 0.039(3) 0.000(2) 0.003(2) -0.004(2)
C20 0.018(3) 0.029(3) 0.045(4) -0.005(3) 0.005(2) -0.003(2)
C21 0.028(3) 0.042(3) 0.036(3) -0.006(3) 0.010(2) -0.003(3)
C22 0.027(3) 0.052(4) 0.028(3) 0.004(3) 0.002(2) -0.005(3)
C23 0.019(3) 0.039(3) 0.030(3) 0.004(3) 0.001(2) -0.006(2)
C24 0.037(3) 0.031(3) 0.036(3) 0.010(3) 0.006(3) 0.002(3)
C25 0.027(3) 0.030(3) 0.058(4) 0.018(3) 0.004(3) 0.003(3)
C26 0.017(3) 0.024(3) 0.045(3) 0.001(3) 0.007(2) -0.004(2)
C27 0.023(3) 0.026(3) 0.063(4) -0.003(3) 0.011(3) -0.002(2)
C28 0.026(3) 0.041(4) 0.045(4) -0.015(3) 0.010(3) -0.007(3)
C29 0.028(3) 0.037(3) 0.035(3) -0.005(3) 0.005(2) -0.002(3)
C30 0.018(3) 0.028(3) 0.034(3) 0.003(3) 0.004(2) -0.003(2)
C31 0.016(3) 0.027(3) 0.033(3) 0.007(2) 0.002(2) -0.002(2)
C40 0.042(3) 0.044(4) 0.036(3) 0.004(3) 0.010(3) 0.002(3)
C41 0.064(4) 0.047(4) 0.037(4) 0.004(3) -0.001(3) 0.014(3)
C42 0.058(4) 0.036(4) 0.050(4) -0.003(3) -0.006(3) 0.005(3)
Cl1 0.0510(9) 0.0257(7) 0.0590(10) 0.0025(7) 0.0183(7) -0.0021(7)
Cl2 0.0653(10) 0.0601(10) 0.0343(8) 0.0125(8) 0.0155(7) 0.0217(9)
Cl3 0.0622(10) 0.0399(9) 0.0465(9) 0.0013(7) 0.0159(8) 0.0130(8)
Cl4 0.0629(10) 0.0525(10) 0.0480(10) -0.0070(8) 0.0004(8) -0.0006(8)
Cl5 0.0903(13) 0.0562(10) 0.0487(10) 0.0091(8) 0.0111(9) 0.0384(9)
Cl6 0.0614(11) 0.0835(12) 0.0441(10) 0.0063(9) 0.0111(8) -0.0058(9)
Cl7 0.0793(13) 0.0474(11) 0.0951(14) -0.0139(9) 0.0287(11) 0.0034(9)
Cl8 0.0645(11) 0.0475(10) 0.0560(10) -0.0073(8) 0.0070(8) 0.0147(8)
Cl9 0.0883(13) 0.0407(9) 0.0751(13) -0.0191(9) -0.0110(10) -0.0019(9)
Cl10 0.0729(12) 0.0516(10) 0.0512(10) -0.0041(8) 0.0124(9) 0.0065(8)
Cl11 0.1058(15) 0.0601(11) 0.0630(12) -0.0143(9) 0.0318(11) -0.0172(11)

loop_
_atom_type_symbol
_atom_type_description
_atom_type_scat_dispersion_real
_atom_type_scat_dispersion_imag
_atom_type_scat_source
C C 0.0033 0.0016 'International Tables Vol C Tables 4.2.6.8 and 6.1.1.4'
H H 0.0000 0.0000 'International Tables Vol C Tables 4.2.6.8 and 6.1.1.4'
N N 0.0061 0.0033 'International Tables Vol C Tables 4.2.6.8 and 6.1.1.4'
S S 0.1246 0.1234 'International Tables Vol C Tables 4.2.6.8 and 6.1.1.4'
Cl Cl 0.1484 0.1585 'International Tables Vol C Tables 4.2.6.8 and 6.1.1.4'
Hg Hg -2.3894 9.2266 'International Tables Vol C Tables 4.2.6.8 and 6.1.1.4'
Pd Pd -0.9988 1.0072 'International Tables Vol C Tables 4.2.6.8 and 6.1.1.4'

loop_
_geom_angle_atom_site_label_1
_geom_angle_atom_site_label_2
_geom_angle_atom_site_label_3
_geom_angle
_geom_angle_site_symmetry_1
_geom_angle_site_symmetry_3
_geom_angle_publ_flag
N5 Hg1 N6 68.37(14) . . ?
N5 Hg1 Cl2 148.83(10) . . ?
N6 Hg1 Cl2 88.96(10) . . ?
N5 Hg1 Cl1 88.59(10) . . ?
N6 Hg1 Cl1 146.07(9) . . ?
Cl2 Hg1 Cl1 100.63(5) . . ?
N5 Hg1 S1 94.34(9) . . ?
N6 Hg1 S1 106.40(9) . . ?
Cl2 Hg1 S1 113.03(4) . . ?
Cl1 Hg1 S1 99.64(4) . . ?
N4 Pd1 N1 175.87(16) . . ?
N4 Pd1 N3 80.84(16) . . ?
N1 Pd1 N3 103.17(15) . . ?
N4 Pd1 S1 91.62(12) . . ?
N1 Pd1 S1 84.29(11) . . ?
N3 Pd1 S1 170.54(12) . . ?
C7 S1 Pd1 100.30(17) . . ?
C7 S1 Hg1 100.55(15) . . ?
Pd1 S1 Hg1 91.56(4) . . ?
C1 N1 C2 117.0(4) . . ?
C1 N1 Pd1 123.4(3) . . ?
C2 N1 Pd1 119.6(3) . . ?
C8 N3 C18 117.8(4) . . ?
C8 N3 Pd1 131.6(3) . . ?
C18 N3 Pd1 110.6(3) . . ?
C17 N4 C19 118.4(4) . . ?
C17 N4 Pd1 128.0(3) . . ?
C19 N4 Pd1 113.6(3) . . ?
C20 N5 C30 117.8(4) . . ?
C20 N5 Hg1 124.3(3) . . ?
C30 N5 Hg1 117.2(3) . . ?
C29 N6 C31 119.2(4) . . ?
C29 N6 Hg1 123.4(3) . . ?
C31 N6 Hg1 117.2(3) . . ?
N2 C1 N1 177.6(5) . . ?
C7 C2 C3 119.4(5) . . ?
C7 C2 N1 117.1(4) . . ?
C3 C2 N1 123.4(4) . . ?
C4 C3 C2 120.2(5) . . ?
C3 C4 C5 120.8(5) . . ?
C6 C5 C4 119.0(5) . . ?
C5 C6 C7 120.2(5) . . ?
C2 C7 C6 120.4(5) . . ?
C2 C7 S1 118.4(4) . . ?
C6 C7 S1 121.1(4) . . ?
N3 C8 C9 121.9(5) . . ?
C10 C9 C8 120.3(5) . . ?
C9 C10 C11 119.4(5) . . ?
C10 C11 C18 117.7(5) . . ?
C10 C11 C12 123.6(5) . . ?
C18 C11 C12 118.6(5) . . ?
C13 C12 C11 120.7(5) . . ?
C12 C13 C14 122.3(5) . . ?
C19 C14 C15 117.8(5) . . ?
C19 C14 C13 118.2(5) . . ?
C15 C14 C13 124.0(5) . . ?
C16 C15 C14 119.1(5) . . ?
C15 C16 C17 119.6(5) . . ?
N4 C17 C16 122.8(5) . . ?
N3 C18 C11 122.8(5) . . ?
N3 C18 C19 117.7(4) . . ?
C11 C18 C19 119.6(5) . . ?
N4 C19 C14 122.2(5) . . ?
N4 C19 C18 117.1(5) . . ?
C14 C19 C18 120.7(5) . . ?
N5 C20 C21 123.2(5) . . ?
C22 C21 C20 119.5(5) . . ?
C21 C22 C23 120.2(5) . . ?
C30 C23 C22 116.5(5) . . ?
C30 C23 C24 120.3(5) . . ?
C22 C23 C24 123.2(5) . . ?
C25 C24 C23 119.6(5) . . ?
C24 C25 C26 122.7(5) . . ?
C31 C26 C27 117.8(5) . . ?
C31 C26 C25 118.6(5) . . ?
C27 C26 C25 123.6(5) . . ?
C28 C27 C26 118.8(5) . . ?
C27 C28 C29 120.0(5) . . ?
N6 C29 C28 122.3(5) . . ?
N5 C30 C23 122.8(5) . . ?
N5 C30 C31 118.0(4) . . ?
C23 C30 C31 119.2(5) . . ?
N6 C31 C26 121.9(5) . . ?
N6 C31 C30 118.5(4) . . ?
C26 C31 C30 119.6(5) . . ?
Cl5 C40 Cl4 110.7(3) . . ?
Cl5 C40 Cl3 110.5(3) . . ?
Cl4 C40 Cl3 111.2(3) . . ?
Cl7 C41 Cl8 110.4(3) . . ?
Cl7 C41 Cl6 109.4(3) . . ?
Cl8 C41 Cl6 111.1(3) . . ?
Cl10 C42 Cl11 109.9(3) . . ?
Cl10 C42 Cl9 110.1(3) . . ?
Cl11 C42 Cl9 109.3(3) . . ?

loop_
_geom_bond_atom_site_label_1
_geom_bond_atom_site_label_2
_geom_bond_distance
_geom_bond_site_symmetry_2
_geom_bond_publ_flag
Hg1 N5 2.405(4) . ?
Hg1 N6 2.416(4) . ?
Hg1 Cl2 2.4845(15) . ?
Hg1 Cl1 2.4977(14) . ?
Hg1 S1 2.6114(14) . ?
Pd1 N4 2.017(4) . ?
Pd1 N1 2.018(4) . ?
Pd1 N3 2.082(4) . ?
Pd1 S1 2.2334(13) . ?
S1 C7 1.753(5) . ?
N1 C1 1.304(6) . ?
N1 C2 1.405(6) . ?
N2 C1 1.157(6) . ?
N3 C8 1.314(6) . ?
N3 C18 1.361(6) . ?
N4 C17 1.310(6) . ?
N4 C19 1.346(5) . ?
N5 C20 1.306(6) . ?
N5 C30 1.352(6) . ?
N6 C29 1.311(6) . ?
N6 C31 1.336(5) . ?
C2 C7 1.366(6) . ?
C2 C3 1.370(6) . ?
C3 C4 1.369(6) . ?
C4 C5 1.373(6) . ?
C5 C6 1.369(6) . ?
C6 C7 1.380(6) . ?
C8 C9 1.389(6) . ?
C9 C10 1.354(7) . ?
C10 C11 1.370(7) . ?
C11 C18 1.392(6) . ?
C11 C12 1.432(7) . ?
C12 C13 1.322(7) . ?
C13 C14 1.410(7) . ?
C14 C19 1.387(7) . ?
C14 C15 1.395(7) . ?
C15 C16 1.351(7) . ?
C16 C17 1.378(6) . ?
C18 C19 1.413(6) . ?
C20 C21 1.386(7) . ?
C21 C22 1.327(6) . ?
C22 C23 1.405(7) . ?
C23 C30 1.394(6) . ?
C23 C24 1.409(6) . ?
C24 C25 1.329(7) . ?
C25 C26 1.428(7) . ?
C26 C31 1.376(6) . ?
C26 C27 1.401(7) . ?
C27 C28 1.347(7) . ?
C28 C29 1.363(6) . ?
C30 C31 1.436(6) . ?
C40 Cl5 1.727(5) . ?
C40 Cl4 1.729(5) . ?
C40 Cl3 1.745(5) . ?
C41 Cl7 1.741(5) . ?
C41 Cl8 1.741(6) . ?
C41 Cl6 1.743(6) . ?
C42 Cl10 1.738(6) . ?
C42 Cl11 1.741(6) . ?
C42 Cl9 1.744(5) . ?

loop_
_geom_torsion_atom_site_label_1
_geom_torsion_atom_site_label_2
_geom_torsion_atom_site_label_3
_geom_torsion_atom_site_label_4
_geom_torsion
_geom_torsion_site_symmetry_1
_geom_torsion_site_symmetry_2
_geom_torsion_site_symmetry_3
_geom_torsion_site_symmetry_4
_geom_torsion_publ_flag
N4 Pd1 S1 C7 -178.66(18) . . . . ?
N1 Pd1 S1 C7 1.90(18) . . . . ?
N3 Pd1 S1 C7 144.4(6) . . . . ?
N4 Pd1 S1 Hg1 80.32(11) . . . . ?
N1 Pd1 S1 Hg1 -99.12(11) . . . . ?
N3 Pd1 S1 Hg1 43.4(6) . . . . ?
N5 Hg1 S1 C7 -44.42(19) . . . . ?
N6 Hg1 S1 C7 -113.14(19) . . . . ?
Cl2 Hg1 S1 C7 150.87(17) . . . . ?
Cl1 Hg1 S1 C7 44.88(17) . . . . ?
N5 Hg1 S1 Pd1 56.35(10) . . . . ?
N6 Hg1 S1 Pd1 -12.36(11) . . . . ?
Cl2 Hg1 S1 Pd1 -108.36(5) . . . . ?
Cl1 Hg1 S1 Pd1 145.65(5) . . . . ?
N4 Pd1 N1 C1 170.5(19) . . . . ?
N3 Pd1 N1 C1 4.1(4) . . . . ?
S1 Pd1 N1 C1 178.3(4) . . . . ?
N4 Pd1 N1 C2 -12(2) . . . . ?
N3 Pd1 N1 C2 -178.4(3) . . . . ?
S1 Pd1 N1 C2 -4.3(3) . . . . ?
N4 Pd1 N3 C8 179.1(4) . . . . ?
N1 Pd1 N3 C8 -1.9(4) . . . . ?
S1 Pd1 N3 C8 -143.4(5) . . . . ?
N4 Pd1 N3 C18 -4.2(3) . . . . ?
N1 Pd1 N3 C18 174.8(3) . . . . ?
S1 Pd1 N3 C18 33.3(8) . . . . ?
N1 Pd1 N4 C17 16(2) . . . . ?
N3 Pd1 N4 C17 -177.6(4) . . . . ?
S1 Pd1 N4 C17 8.1(4) . . . . ?
N1 Pd1 N4 C19 -162(2) . . . . ?
N3 Pd1 N4 C19 4.3(3) . . . . ?
S1 Pd1 N4 C19 -169.9(3) . . . . ?
N6 Hg1 N5 C20 178.0(4) . . . . ?
Cl2 Hg1 N5 C20 -135.9(3) . . . . ?
Cl1 Hg1 N5 C20 -27.5(4) . . . . ?
S1 Hg1 N5 C20 72.0(4) . . . . ?
N6 Hg1 N5 C30 7.7(3) . . . . ?
Cl2 Hg1 N5 C30 53.8(4) . . . . ?
Cl1 Hg1 N5 C30 162.2(3) . . . . ?
S1 Hg1 N5 C30 -98.2(3) . . . . ?
N5 Hg1 N6 C29 178.4(4) . . . . ?
Cl2 Hg1 N6 C29 20.3(4) . . . . ?
Cl1 Hg1 N6 C29 128.0(3) . . . . ?
S1 Hg1 N6 C29 -93.4(4) . . . . ?
N5 Hg1 N6 C31 -6.7(3) . . . . ?
Cl2 Hg1 N6 C31 -164.7(3) . . . . ?
Cl1 Hg1 N6 C31 -57.1(4) . . . . ?
S1 Hg1 N6 C31 81.5(3) . . . . ?
C2 N1 C1 N2 177(100) . . . . ?
Pd1 N1 C1 N2 -6(13) . . . . ?
C1 N1 C2 C7 -176.7(4) . . . . ?
Pd1 N1 C2 C7 5.7(5) . . . . ?
C1 N1 C2 C3 1.2(7) . . . . ?
Pd1 N1 C2 C3 -176.4(3) . . . . ?
C7 C2 C3 C4 -1.1(7) . . . . ?
N1 C2 C3 C4 -179.0(4) . . . . ?
C2 C3 C4 C5 0.8(7) . . . . ?
C3 C4 C5 C6 -0.4(7) . . . . ?
C4 C5 C6 C7 0.5(7) . . . . ?
C3 C2 C7 C6 1.1(7) . . . . ?
N1 C2 C7 C6 179.1(4) . . . . ?
C3 C2 C7 S1 178.3(3) . . . . ?
N1 C2 C7 S1 -3.7(6) . . . . ?
C5 C6 C7 C2 -0.8(7) . . . . ?
C5 C6 C7 S1 -177.9(4) . . . . ?
Pd1 S1 C7 C2 0.3(4) . . . . ?
Hg1 S1 C7 C2 93.9(4) . . . . ?
Pd1 S1 C7 C6 177.5(4) . . . . ?
Hg1 S1 C7 C6 -88.9(4) . . . . ?
C18 N3 C8 C9 -2.8(7) . . . . ?
Pd1 N3 C8 C9 173.7(3) . . . . ?
N3 C8 C9 C10 2.0(7) . . . . ?
C8 C9 C10 C11 0.5(8) . . . . ?
C9 C10 C11 C18 -2.0(7) . . . . ?
C9 C10 C11 C12 -178.8(5) . . . . ?
C10 C11 C12 C13 178.6(5) . . . . ?
C18 C11 C12 C13 1.7(7) . . . . ?
C11 C12 C13 C14 -0.6(8) . . . . ?
C12 C13 C14 C19 -0.9(8) . . . . ?
C12 C13 C14 C15 179.8(5) . . . . ?
C19 C14 C15 C16 0.4(7) . . . . ?
C13 C14 C15 C16 179.7(5) . . . . ?
C14 C15 C16 C17 -0.4(8) . . . . ?
C19 N4 C17 C16 2.4(7) . . . . ?
Pd1 N4 C17 C16 -175.6(4) . . . . ?
C15 C16 C17 N4 -1.1(8) . . . . ?
C8 N3 C18 C11 1.3(7) . . . . ?
Pd1 N3 C18 C11 -175.9(4) . . . . ?
C8 N3 C18 C19 -179.3(4) . . . . ?
Pd1 N3 C18 C19 3.5(5) . . . . ?
C10 C11 C18 N3 1.1(7) . . . . ?
C12 C11 C18 N3 178.1(4) . . . . ?
C10 C11 C18 C19 -178.3(4) . . . . ?
C12 C11 C18 C19 -1.3(7) . . . . ?
C17 N4 C19 C14 -2.4(7) . . . . ?
Pd1 N4 C19 C14 175.9(4) . . . . ?
C17 N4 C19 C18 177.9(4) . . . . ?
Pd1 N4 C19 C18 -3.8(5) . . . . ?
C15 C14 C19 N4 1.0(7) . . . . ?
C13 C14 C19 N4 -178.4(4) . . . . ?
C15 C14 C19 C18 -179.3(4) . . . . ?
C13 C14 C19 C18 1.3(7) . . . . ?
N3 C18 C19 N4 0.0(6) . . . . ?
C11 C18 C19 N4 179.5(4) . . . . ?
N3 C18 C19 C14 -179.6(4) . . . . ?
C11 C18 C19 C14 -0.2(7) . . . . ?
C30 N5 C20 C21 -1.3(7) . . . . ?
Hg1 N5 C20 C21 -171.4(3) . . . . ?
N5 C20 C21 C22 0.5(7) . . . . ?
C20 C21 C22 C23 -0.3(7) . . . . ?
C21 C22 C23 C30 1.0(7) . . . . ?
C21 C22 C23 C24 -178.5(5) . . . . ?
C30 C23 C24 C25 0.2(7) . . . . ?
C22 C23 C24 C25 179.7(5) . . . . ?
C23 C24 C25 C26 1.0(8) . . . . ?
C24 C25 C26 C31 -1.2(7) . . . . ?
C24 C25 C26 C27 179.3(5) . . . . ?
C31 C26 C27 C28 -0.5(7) . . . . ?
C25 C26 C27 C28 179.0(4) . . . . ?
C26 C27 C28 C29 1.1(7) . . . . ?
C31 N6 C29 C28 0.3(7) . . . . ?
Hg1 N6 C29 C28 175.1(3) . . . . ?
C27 C28 C29 N6 -1.1(8) . . . . ?
C20 N5 C30 C23 2.0(7) . . . . ?
Hg1 N5 C30 C23 172.9(3) . . . . ?
C20 N5 C30 C31 -179.2(4) . . . . ?
Hg1 N5 C30 C31 -8.3(5) . . . . ?
C22 C23 C30 N5 -1.8(7) . . . . ?
C24 C23 C30 N5 177.7(4) . . . . ?
C22 C23 C30 C31 179.4(4) . . . . ?
C24 C23 C30 C31 -1.1(7) . . . . ?
C29 N6 C31 C26 0.4(7) . . . . ?
Hg1 N6 C31 C26 -174.8(3) . . . . ?
C29 N6 C31 C30 -179.6(4) . . . . ?
Hg1 N6 C31 C30 5.2(5) . . . . ?
C27 C26 C31 N6 -0.3(7) . . . . ?
C25 C26 C31 N6 -179.8(4) . . . . ?
C27 C26 C31 C30 179.7(4) . . . . ?
C25 C26 C31 C30 0.2(7) . . . . ?
N5 C30 C31 N6 2.1(6) . . . . ?
C23 C30 C31 N6 -179.0(4) . . . . ?
N5 C30 C31 C26 -178.0(4) . . . . ?
C23 C30 C31 C26 0.9(7) . . . . ?
